data_8107487
loop_
_publ_author_name
'Al-Wahaibi, Lamya H.'
'Abdelbaky, Mohammed S. M.'
'Garcia-Granda, Santiago'
'Tiekink, Edward R. T.'
'El-Emam, Ali A.'

_publ_section_title
;
 Crystal structure of
 5-(adamantan-1-yl)-3-[(4-{[2-(trifluoromethyl)phenyl]-methyl}piperazin-1-yl)methyl]-1,3,4-oxadiazole-2(3H)-thione,
 C25H31F3N4OS
;
_journal_issue 3
_journal_name_full 'Zeitschrift f\"ur Kristallographie - New Crystal Structures'
_journal_page_first 533
_journal_page_last 535
_journal_paper_doi 10.1515/ncrs-2023-0070
_journal_volume 238
_journal_year 2023
_chemical_formula_moiety 'C25 H31 F3 N4 O S'
_chemical_formula_sum 'C25 H31 F3 N4 O S'
_chemical_formula_weight 492.6
_space_group_IT_number 14
_space_group_name_Hall '-P 2ybc'
_space_group_name_H-M_alt 'P 1 21/c 1'
_symmetry_cell_setting monoclinic
_symmetry_Int_Tables_number 14
_symmetry_space_group_name_Hall '-P 2ybc'
_symmetry_space_group_name_H-M 'P 1 21/c 1'
_atom_sites_solution_hydrogens geom
_atom_sites_solution_primary direct
_atom_sites_solution_secondary difmap
_cell_angle_alpha 90
_cell_angle_beta 93.037(2)
_cell_angle_gamma 90
_cell_formula_units_Z 4
_cell_length_a 6.73230(10)
_cell_length_b 15.4999(2)
_cell_length_c 23.7905(4)
_cell_measurement_reflns_used 4035
_cell_measurement_temperature 293(2)
_cell_measurement_theta_max 70.6670
_cell_measurement_theta_min 3.3950
_cell_measurement_wavelength 1.54184
_cell_volume 2479.05(6)
_computing_molecular_graphics 'ORTEP for Windows [4]'
_computing_publication_material 'SHELXL-2018/3 [3]'
_computing_structure_refinement 'SHELXL-2018/3 [3]'
_computing_structure_solution 'SHELXT [2]'
_diffrn_ambient_temperature 293(2)
_diffrn_detector 'CCD plate'
_diffrn_measured_fraction_theta_full 1
_diffrn_measured_fraction_theta_max 0.982
_diffrn_measurement_device_type 'Xcalibur, Ruby, Gemini'
_diffrn_measurement_method '\w scans'
_diffrn_radiation_probe x-ray
_diffrn_radiation_type CuK\a
_diffrn_radiation_wavelength 1.54184
_diffrn_reflns_av_R_equivalents 0.0497
_diffrn_reflns_av_unetI/netI 0.0368
_diffrn_reflns_Laue_measured_fraction_full 1
_diffrn_reflns_Laue_measured_fraction_max 0.982
_diffrn_reflns_limit_h_max 7
_diffrn_reflns_limit_h_min -8
_diffrn_reflns_limit_k_max 19
_diffrn_reflns_limit_k_min -19
_diffrn_reflns_limit_l_max 29
_diffrn_reflns_limit_l_min -29
_diffrn_reflns_number 24330
_diffrn_reflns_point_group_measured_fraction_full 1
_diffrn_reflns_point_group_measured_fraction_max 0.982
_diffrn_reflns_theta_full 67.5
_diffrn_reflns_theta_max 75.765
_diffrn_reflns_theta_min 3.405
_exptl_absorpt_coefficient_mu 1.57
_exptl_absorpt_correction_T_max 0.969
_exptl_absorpt_correction_T_min 0.933
_exptl_absorpt_correction_type multi-scan
_exptl_absorpt_process_details
;
CrysAlisPro [1]
;
_exptl_crystal_colour colourless
_exptl_crystal_density_diffrn 1.32
_exptl_crystal_density_method 'not measured'
_exptl_crystal_description prism
_exptl_crystal_F_000 1040
_exptl_crystal_size_max 0.23
_exptl_crystal_size_mid 0.14
_exptl_crystal_size_min 0.08
_refine_diff_density_max 0.165
_refine_diff_density_min -0.198
_refine_diff_density_rms 0.036
_refine_ls_extinction_coef .
_refine_ls_extinction_method none
_refine_ls_goodness_of_fit_ref 1.022
_refine_ls_hydrogen_treatment constr
_refine_ls_matrix_type full
_refine_ls_number_parameters 307
_refine_ls_number_reflns 5072
_refine_ls_number_restraints 0
_refine_ls_restrained_S_all 1.022
_refine_ls_R_factor_all 0.0857
_refine_ls_R_factor_gt 0.0473
_refine_ls_shift/su_max 0.000
_refine_ls_shift/su_mean 0.000
_refine_ls_structure_factor_coef Fsqd
_refine_ls_weighting_details 'w=1/[\s^2^(Fo^2^)+(0.0584P)^2^+0.3303P] where P=(Fo^2^+2Fc^2^)/3'
_refine_ls_weighting_scheme calc
_refine_ls_wR_factor_gt 0.1144
_refine_ls_wR_factor_ref 0.1394
_reflns_Friedel_coverage 0
_reflns_number_gt 3136
_reflns_number_total 5166
_reflns_threshold_expression 'I > 2\s(I)'
_cod_data_source_file suppl_j_ncrs-2023-0070_suppl_001.cif
_cod_data_source_block MSA18
_cod_original_sg_symbol_H-M 'P 21/c'
_cod_database_code 8107487

loop_
_symmetry_equiv_pos_as_xyz
'x, y, z'
'-x, y+1/2, -z+1/2'
'-x, -y, -z'
'x, -y-1/2, z-1/2'

loop_
_atom_site_label
_atom_site_type_symbol
_atom_site_fract_x
_atom_site_fract_y
_atom_site_fract_z
_atom_site_U_iso_or_equiv
_atom_site_adp_type
_atom_site_occupancy
_atom_site_site_symmetry_order
_atom_site_calc_flag
_atom_site_refinement_flags_posn
_atom_site_refinement_flags_adp
_atom_site_refinement_flags_occupancy
_atom_site_disorder_assembly
_atom_site_disorder_group
S1 S -0.09578(11) 0.16702(5) 0.63594(4) 0.0801(2) Uani 1 1 d . . . . .
F1 F 0.8781(3) 0.04924(17) 0.25876(10) 0.1340(9) Uani 1 1 d . . . . .
F2 F 0.6426(3) -0.03222(12) 0.28323(8) 0.1013(6) Uani 1 1 d . . . . .
F3 F 0.7992(3) 0.04584(14) 0.34408(8) 0.1031(6) Uani 1 1 d . . . . .
O1 O 0.0216(2) 0.33007(10) 0.62257(7) 0.0601(4) Uani 1 1 d . . . . .
N1 N 0.2281(3) 0.23816(12) 0.59120(8) 0.0559(5) Uani 1 1 d . . . . .
N2 N 0.3088(3) 0.31956(12) 0.58235(8) 0.0572(5) Uani 1 1 d . . . . .
N3 N 0.3537(3) 0.13038(12) 0.52531(7) 0.0537(5) Uani 1 1 d . . . . .
N4 N 0.3135(3) 0.10859(12) 0.40671(7) 0.0526(5) Uani 1 1 d . . . . .
C1 C 0.0540(3) 0.24310(15) 0.61580(10) 0.0572(6) Uani 1 1 d . . . . .
C2 C 0.1811(3) 0.37180(15) 0.60157(9) 0.0526(5) Uani 1 1 d . . . . .
C3 C 0.1950(3) 0.46720(15) 0.60646(9) 0.0520(5) Uani 1 1 d . . . . .
C4 C 0.3496(4) 0.50188(18) 0.56737(12) 0.0734(7) Uani 1 1 d . . . . .
H4A H 0.477369 0.475005 0.576506 0.088 Uiso 1 1 calc R U . . .
H4B H 0.310019 0.487802 0.528653 0.088 Uiso 1 1 calc R U . . .
C5 C -0.0062(4) 0.51011(18) 0.59247(14) 0.0791(8) Uani 1 1 d . . . . .
H5A H -0.103612 0.489022 0.617747 0.095 Uiso 1 1 calc R U . . .
H5B H -0.051896 0.495869 0.554241 0.095 Uiso 1 1 calc R U . . .
C6 C 0.2612(5) 0.49029(17) 0.66728(10) 0.0700(7) Uani 1 1 d . . . . .
H6A H 0.164709 0.468720 0.692704 0.084 Uiso 1 1 calc R U . . .
H6B H 0.388365 0.463426 0.677169 0.084 Uiso 1 1 calc R U . . .
C7 C 0.3680(5) 0.59947(19) 0.57391(14) 0.0821(9) Uani 1 1 d . . . . .
H7 H 0.467309 0.621228 0.548776 0.099 Uiso 1 1 calc R U . . .
C8 C 0.1678(5) 0.6414(2) 0.55883(15) 0.0950(10) Uani 1 1 d . . . . .
H8A H 0.179591 0.703652 0.561842 0.114 Uiso 1 1 calc R U . . .
H8B H 0.125268 0.627291 0.520335 0.114 Uiso 1 1 calc R U . . .
C9 C 0.0155(5) 0.60895(19) 0.59865(17) 0.0908(10) Uani 1 1 d . . . . .
H9 H -0.113095 0.636503 0.589386 0.109 Uiso 1 1 calc R U . . .
C10 C 0.0819(5) 0.6299(2) 0.65882(17) 0.0993(11) Uani 1 1 d . . . . .
H10A H 0.093329 0.691904 0.663425 0.119 Uiso 1 1 calc R U . . .
H10B H -0.016020 0.609059 0.684033 0.119 Uiso 1 1 calc R U . . .
C11 C 0.2795(5) 0.58811(19) 0.67329(13) 0.0844(9) Uani 1 1 d . . . . .
H11 H 0.321910 0.602310 0.712238 0.101 Uiso 1 1 calc R U . . .
C12 C 0.4324(5) 0.6210(2) 0.63444(15) 0.0898(10) Uani 1 1 d . . . . .
H12A H 0.560236 0.594554 0.644131 0.108 Uiso 1 1 calc R U . . .
H12B H 0.446545 0.682957 0.638684 0.108 Uiso 1 1 calc R U . . .
C13 C 0.3461(4) 0.15942(15) 0.58170(9) 0.0571(6) Uani 1 1 d . . . . .
H13A H 0.481342 0.169777 0.596263 0.069 Uiso 1 1 calc R U . . .
H13B H 0.292698 0.113096 0.603780 0.069 Uiso 1 1 calc R U . . .
C14 C 0.1642(4) 0.10507(17) 0.49790(10) 0.0633(6) Uani 1 1 d . . . . .
H14A H 0.085192 0.155964 0.488660 0.076 Uiso 1 1 calc R U . . .
H14B H 0.090878 0.069363 0.523112 0.076 Uiso 1 1 calc R U . . .
C15 C 0.2020(4) 0.05536(17) 0.44479(10) 0.0636(6) Uani 1 1 d . . . . .
H15A H 0.276738 0.003417 0.454313 0.076 Uiso 1 1 calc R U . . .
H15B H 0.076148 0.038426 0.426267 0.076 Uiso 1 1 calc R U . . .
C16 C 0.4667(4) 0.18368(16) 0.48814(9) 0.0600(6) Uani 1 1 d . . . . .
H16A H 0.593188 0.199348 0.506779 0.072 Uiso 1 1 calc R U . . .
H16B H 0.393824 0.236267 0.479005 0.072 Uiso 1 1 calc R U . . .
C17 C 0.5015(4) 0.13404(16) 0.43491(9) 0.0589(6) Uani 1 1 d . . . . .
H17A H 0.575578 0.169650 0.409826 0.071 Uiso 1 1 calc R U . . .
H17B H 0.580129 0.083024 0.444084 0.071 Uiso 1 1 calc R U . . .
C18 C 0.3455(4) 0.06163(15) 0.35435(9) 0.0553(6) Uani 1 1 d . . . . .
H18A H 0.224520 0.031546 0.342110 0.066 Uiso 1 1 calc R U . . .
H18B H 0.449607 0.019021 0.361118 0.066 Uiso 1 1 calc R U . . .
C19 C 0.4045(4) 0.12342(15) 0.30845(8) 0.0519(5) Uani 1 1 d . . . . .
C20 C 0.5785(4) 0.11742(16) 0.27938(9) 0.0584(6) Uani 1 1 d . . . . .
C21 C 0.6175(5) 0.1787(2) 0.23836(10) 0.0770(8) Uani 1 1 d . . . . .
H21 H 0.734671 0.175288 0.219452 0.092 Uiso 1 1 calc R U . . .
C22 C 0.4857(6) 0.2433(2) 0.22579(11) 0.0844(9) Uani 1 1 d . . . . .
H22 H 0.513760 0.283883 0.198500 0.101 Uiso 1 1 calc R U . . .
C23 C 0.3129(5) 0.24902(19) 0.25294(12) 0.0806(9) Uani 1 1 d . . . . .
H23 H 0.222076 0.292656 0.243758 0.097 Uiso 1 1 calc R U . . .
C24 C 0.2737(4) 0.19000(17) 0.29391(10) 0.0672(7) Uani 1 1 d . . . . .
H24 H 0.156052 0.194746 0.312471 0.081 Uiso 1 1 calc R U . . .
C25 C 0.7233(4) 0.0458(2) 0.29104(12) 0.0776(8) Uani 1 1 d . . . . .

loop_
_atom_site_aniso_label
_atom_site_aniso_U_11
_atom_site_aniso_U_22
_atom_site_aniso_U_33
_atom_site_aniso_U_23
_atom_site_aniso_U_13
_atom_site_aniso_U_12
S1 0.0687(4) 0.0598(4) 0.1138(6) -0.0054(4) 0.0233(4) -0.0148(3)
F1 0.0960(14) 0.176(2) 0.1355(17) 0.0038(16) 0.0574(13) 0.0268(15)
F2 0.1103(14) 0.0767(12) 0.1164(14) -0.0225(10) 0.0006(11) 0.0204(11)
F3 0.0834(12) 0.1315(16) 0.0921(12) -0.0080(11) -0.0173(10) 0.0256(11)
O1 0.0557(9) 0.0508(9) 0.0752(10) -0.0061(8) 0.0156(8) -0.0048(8)
N1 0.0610(12) 0.0480(10) 0.0594(11) -0.0057(8) 0.0108(9) -0.0044(9)
N2 0.0632(12) 0.0513(11) 0.0580(10) -0.0034(9) 0.0123(9) -0.0056(10)
N3 0.0642(12) 0.0495(10) 0.0481(9) -0.0027(8) 0.0099(9) -0.0074(9)
N4 0.0592(11) 0.0523(11) 0.0469(9) -0.0002(8) 0.0088(8) -0.0093(9)
C1 0.0551(14) 0.0523(13) 0.0642(14) -0.0079(11) 0.0043(11) -0.0023(11)
C2 0.0537(13) 0.0516(12) 0.0531(12) -0.0034(10) 0.0096(10) -0.0050(11)
C3 0.0521(13) 0.0498(12) 0.0543(12) 0.0005(10) 0.0050(10) -0.0025(10)
C4 0.0798(18) 0.0648(16) 0.0778(17) 0.0010(13) 0.0269(15) -0.0109(14)
C5 0.0597(16) 0.0641(17) 0.112(2) 0.0093(16) -0.0092(16) -0.0056(14)
C6 0.0880(19) 0.0589(15) 0.0625(14) -0.0022(12) -0.0009(14) -0.0038(14)
C7 0.083(2) 0.0640(17) 0.102(2) 0.0102(16) 0.0300(18) -0.0139(16)
C8 0.117(3) 0.0610(17) 0.105(2) 0.0211(16) -0.018(2) -0.0102(18)
C9 0.0631(18) 0.0600(17) 0.148(3) 0.0148(19) -0.0062(19) 0.0076(14)
C10 0.107(3) 0.0569(17) 0.137(3) -0.0163(18) 0.039(2) 0.0057(18)
C11 0.112(3) 0.0636(17) 0.0764(18) -0.0158(14) -0.0059(18) -0.0085(18)
C12 0.074(2) 0.0599(17) 0.134(3) -0.0073(18) -0.012(2) -0.0109(15)
C13 0.0665(15) 0.0539(13) 0.0514(12) -0.0036(10) 0.0073(11) 0.0056(12)
C14 0.0655(16) 0.0696(16) 0.0559(13) -0.0012(11) 0.0154(12) -0.0204(13)
C15 0.0707(16) 0.0645(15) 0.0563(12) -0.0027(11) 0.0102(12) -0.0247(13)
C16 0.0643(15) 0.0594(14) 0.0573(13) -0.0070(11) 0.0116(11) -0.0188(12)
C17 0.0612(15) 0.0618(14) 0.0547(12) -0.0045(11) 0.0119(11) -0.0154(12)
C18 0.0637(15) 0.0502(13) 0.0526(12) -0.0023(10) 0.0076(11) -0.0081(11)
C19 0.0651(14) 0.0499(12) 0.0407(10) -0.0039(9) 0.0028(10) -0.0072(11)
C20 0.0666(15) 0.0646(15) 0.0444(11) -0.0053(10) 0.0058(11) -0.0078(13)
C21 0.095(2) 0.086(2) 0.0519(13) -0.0031(13) 0.0188(14) -0.0257(18)
C22 0.133(3) 0.0711(19) 0.0491(14) 0.0114(13) 0.0032(17) -0.021(2)
C23 0.116(3) 0.0632(17) 0.0610(15) 0.0065(13) -0.0102(16) 0.0086(17)
C24 0.0808(18) 0.0626(15) 0.0583(13) -0.0016(12) 0.0036(13) 0.0061(14)
C25 0.0687(18) 0.095(2) 0.0699(16) -0.0131(16) 0.0154(14) 0.0038(17)

loop_
_atom_type_symbol
_atom_type_description
_atom_type_scat_dispersion_real
_atom_type_scat_dispersion_imag
_atom_type_scat_source
C C 0.0181 0.0091 'International Tables Vol C Tables 4.2.6.8 and 6.1.1.4'
H H 0.0000 0.0000 'International Tables Vol C Tables 4.2.6.8 and 6.1.1.4'
N N 0.0311 0.0180 'International Tables Vol C Tables 4.2.6.8 and 6.1.1.4'
O O 0.0492 0.0322 'International Tables Vol C Tables 4.2.6.8 and 6.1.1.4'
F F 0.0727 0.0534 'International Tables Vol C Tables 4.2.6.8 and 6.1.1.4'
S S 0.3331 0.5567 'International Tables Vol C Tables 4.2.6.8 and 6.1.1.4'

loop_
_geom_angle_atom_site_label_1
_geom_angle_atom_site_label_2
_geom_angle_atom_site_label_3
_geom_angle
_geom_angle_site_symmetry_1
_geom_angle_site_symmetry_3
C2 O1 C1 106.72(18) . .
C1 N1 N2 111.80(19) . .
C1 N1 C13 127.1(2) . .
N2 N1 C13 120.43(19) . .
C2 N2 N1 104.08(18) . .
C13 N3 C16 116.17(18) . .
C13 N3 C14 115.76(19) . .
C16 N3 C14 110.80(18) . .
C17 N4 C15 109.28(18) . .
C17 N4 C18 111.22(18) . .
C15 N4 C18 110.44(18) . .
N1 C1 O1 104.8(2) . .
N1 C1 S1 130.72(19) . .
O1 C1 S1 124.52(18) . .
N2 C2 O1 112.6(2) . .
N2 C2 C3 128.0(2) . .
O1 C2 C3 119.2(2) . .
C2 C3 C5 111.4(2) . .
C2 C3 C4 110.1(2) . .
C5 C3 C4 109.8(2) . .
C2 C3 C6 108.68(19) . .
C5 C3 C6 108.3(2) . .
C4 C3 C6 108.6(2) . .
C7 C4 C3 109.9(2) . .
C7 C4 H4A 109.7 . .
C3 C4 H4A 109.7 . .
C7 C4 H4B 109.7 . .
C3 C4 H4B 109.7 . .
H4A C4 H4B 108.2 . .
C3 C5 C9 109.4(2) . .
C3 C5 H5A 109.8 . .
C9 C5 H5A 109.8 . .
C3 C5 H5B 109.8 . .
C9 C5 H5B 109.8 . .
H5A C5 H5B 108.2 . .
C11 C6 C3 109.8(2) . .
C11 C6 H6A 109.7 . .
C3 C6 H6A 109.7 . .
C11 C6 H6B 109.7 . .
C3 C6 H6B 109.7 . .
H6A C6 H6B 108.2 . .
C12 C7 C8 109.5(3) . .
C12 C7 C4 109.4(2) . .
C8 C7 C4 109.5(3) . .
C12 C7 H7 109.5 . .
C8 C7 H7 109.5 . .
C4 C7 H7 109.5 . .
C9 C8 C7 109.3(2) . .
C9 C8 H8A 109.8 . .
C7 C8 H8A 109.8 . .
C9 C8 H8B 109.8 . .
C7 C8 H8B 109.8 . .
H8A C8 H8B 108.3 . .
C10 C9 C8 110.1(3) . .
C10 C9 C5 108.9(3) . .
C8 C9 C5 109.4(3) . .
C10 C9 H9 109.4 . .
C8 C9 H9 109.4 . .
C5 C9 H9 109.4 . .
C11 C10 C9 109.8(3) . .
C11 C10 H10A 109.7 . .
C9 C10 H10A 109.7 . .
C11 C10 H10B 109.7 . .
C9 C10 H10B 109.7 . .
H10A C10 H10B 108.2 . .
C10 C11 C12 109.8(3) . .
C10 C11 C6 109.9(3) . .
C12 C11 C6 109.4(3) . .
C10 C11 H11 109.2 . .
C12 C11 H11 109.2 . .
C6 C11 H11 109.2 . .
C11 C12 C7 109.7(2) . .
C11 C12 H12A 109.7 . .
C7 C12 H12A 109.7 . .
C11 C12 H12B 109.7 . .
C7 C12 H12B 109.7 . .
H12A C12 H12B 108.2 . .
N3 C13 N1 116.91(19) . .
N3 C13 H13A 108.1 . .
N1 C13 H13A 108.1 . .
N3 C13 H13B 108.1 . .
N1 C13 H13B 108.1 . .
H13A C13 H13B 107.3 . .
N3 C14 C15 109.2(2) . .
N3 C14 H14A 109.8 . .
C15 C14 H14A 109.8 . .
N3 C14 H14B 109.8 . .
C15 C14 H14B 109.8 . .
H14A C14 H14B 108.3 . .
N4 C15 C14 110.16(19) . .
N4 C15 H15A 109.6 . .
C14 C15 H15A 109.6 . .
N4 C15 H15B 109.6 . .
C14 C15 H15B 109.6 . .
H15A C15 H15B 108.1 . .
N3 C16 C17 109.26(19) . .
N3 C16 H16A 109.8 . .
C17 C16 H16A 109.8 . .
N3 C16 H16B 109.8 . .
C17 C16 H16B 109.8 . .
H16A C16 H16B 108.3 . .
N4 C17 C16 110.77(19) . .
N4 C17 H17A 109.5 . .
C16 C17 H17A 109.5 . .
N4 C17 H17B 109.5 . .
C16 C17 H17B 109.5 . .
H17A C17 H17B 108.1 . .
N4 C18 C19 110.65(18) . .
N4 C18 H18A 109.5 . .
C19 C18 H18A 109.5 . .
N4 C18 H18B 109.5 . .
C19 C18 H18B 109.5 . .
H18A C18 H18B 108.1 . .
C24 C19 C20 117.7(2) . .
C24 C19 C18 117.4(2) . .
C20 C19 C18 124.9(2) . .
C19 C20 C21 119.7(3) . .
C19 C20 C25 121.0(2) . .
C21 C20 C25 119.4(2) . .
C22 C21 C20 120.7(3) . .
C22 C21 H21 119.7 . .
C20 C21 H21 119.7 . .
C21 C22 C23 120.4(3) . .
C21 C22 H22 119.8 . .
C23 C22 H22 119.8 . .
C22 C23 C24 119.6(3) . .
C22 C23 H23 120.2 . .
C24 C23 H23 120.2 . .
C23 C24 C19 121.9(3) . .
C23 C24 H24 119.0 . .
C19 C24 H24 119.0 . .
F1 C25 F2 106.4(3) . .
F1 C25 F3 105.9(3) . .
F2 C25 F3 105.4(3) . .
F1 C25 C20 112.7(3) . .
F2 C25 C20 113.0(2) . .
F3 C25 C20 112.8(2) . .

loop_
_geom_bond_atom_site_label_1
_geom_bond_atom_site_label_2
_geom_bond_distance
_geom_bond_site_symmetry_2
S1 C1 1.639(2) .
F1 C25 1.328(3) .
F2 C25 1.334(3) .
F3 C25 1.336(3) .
O1 C2 1.370(3) .
O1 C1 1.376(3) .
N1 C1 1.340(3) .
N1 N2 1.394(3) .
N1 C13 1.480(3) .
N2 C2 1.283(3) .
N3 C13 1.419(3) .
N3 C16 1.454(3) .
N3 C14 1.456(3) .
N4 C17 1.455(3) .
N4 C15 1.462(3) .
N4 C18 1.469(3) .
C2 C3 1.486(3) .
C3 C5 1.529(3) .
C3 C4 1.530(3) .
C3 C6 1.533(3) .
C4 C7 1.525(4) .
C4 H4A 0.9700 .
C4 H4B 0.9700 .
C5 C9 1.545(4) .
C5 H5A 0.9700 .
C5 H5B 0.9700 .
C6 C11 1.527(4) .
C6 H6A 0.9700 .
C6 H6B 0.9700 .
C7 C12 1.519(4) .
C7 C8 1.522(4) .
C7 H7 0.9800 .
C8 C9 1.518(5) .
C8 H8A 0.9700 .
C8 H8B 0.9700 .
C9 C10 1.512(5) .
C9 H9 0.9800 .
C10 C11 1.503(4) .
C10 H10A 0.9700 .
C10 H10B 0.9700 .
C11 C12 1.508(4) .
C11 H11 0.9800 .
C12 H12A 0.9700 .
C12 H12B 0.9700 .
C13 H13A 0.9700 .
C13 H13B 0.9700 .
C14 C15 1.513(3) .
C14 H14A 0.9700 .
C14 H14B 0.9700 .
C15 H15A 0.9700 .
C15 H15B 0.9700 .
C16 C17 1.511(3) .
C16 H16A 0.9700 .
C16 H16B 0.9700 .
C17 H17A 0.9700 .
C17 H17B 0.9700 .
C18 C19 1.521(3) .
C18 H18A 0.9700 .
C18 H18B 0.9700 .
C19 C24 1.389(3) .
C19 C20 1.395(3) .
C20 C21 1.397(3) .
C20 C25 1.494(4) .
C21 C22 1.361(4) .
C21 H21 0.9300 .
C22 C23 1.363(4) .
C22 H22 0.9300 .
C23 C24 1.372(4) .
C23 H23 0.9300 .
C24 H24 0.9300 .

loop_
_geom_torsion_atom_site_label_1
_geom_torsion_atom_site_label_2
_geom_torsion_atom_site_label_3
_geom_torsion_atom_site_label_4
_geom_torsion
_geom_torsion_site_symmetry_1
_geom_torsion_site_symmetry_2
_geom_torsion_site_symmetry_3
_geom_torsion_site_symmetry_4
C1 N1 N2 C2 -0.3(3) . . . .
C13 N1 N2 C2 -171.41(19) . . . .
N2 N1 C1 O1 0.4(3) . . . .
C13 N1 C1 O1 170.8(2) . . . .
N2 N1 C1 S1 -178.62(19) . . . .
C13 N1 C1 S1 -8.2(4) . . . .
C2 O1 C1 N1 -0.3(2) . . . .
C2 O1 C1 S1 178.77(18) . . . .
N1 N2 C2 O1 0.1(3) . . . .
N1 N2 C2 C3 175.8(2) . . . .
C1 O1 C2 N2 0.1(3) . . . .
C1 O1 C2 C3 -176.01(19) . . . .
N2 C2 C3 C5 141.6(3) . . . .
O1 C2 C3 C5 -42.9(3) . . . .
N2 C2 C3 C4 19.6(3) . . . .
O1 C2 C3 C4 -164.9(2) . . . .
N2 C2 C3 C6 -99.2(3) . . . .
O1 C2 C3 C6 76.3(3) . . . .
C2 C3 C4 C7 -178.2(2) . . . .
C5 C3 C4 C7 58.8(3) . . . .
C6 C3 C4 C7 -59.3(3) . . . .
C2 C3 C5 C9 179.5(2) . . . .
C4 C3 C5 C9 -58.3(3) . . . .
C6 C3 C5 C9 60.1(3) . . . .
C2 C3 C6 C11 179.2(2) . . . .
C5 C3 C6 C11 -59.7(3) . . . .
C4 C3 C6 C11 59.4(3) . . . .
C3 C4 C7 C12 60.0(3) . . . .
C3 C4 C7 C8 -60.0(3) . . . .
C12 C7 C8 C9 -58.8(3) . . . .
C4 C7 C8 C9 61.2(3) . . . .
C7 C8 C9 C10 58.8(4) . . . .
C7 C8 C9 C5 -60.9(4) . . . .
C3 C5 C9 C10 -60.8(3) . . . .
C3 C5 C9 C8 59.6(3) . . . .
C8 C9 C10 C11 -59.5(3) . . . .
C5 C9 C10 C11 60.6(3) . . . .
C9 C10 C11 C12 59.8(3) . . . .
C9 C10 C11 C6 -60.6(4) . . . .
C3 C6 C11 C10 60.2(3) . . . .
C3 C6 C11 C12 -60.4(3) . . . .
C10 C11 C12 C7 -60.1(3) . . . .
C6 C11 C12 C7 60.5(3) . . . .
C8 C7 C12 C11 59.6(3) . . . .
C4 C7 C12 C11 -60.4(3) . . . .
C16 N3 C13 N1 70.1(3) . . . .
C14 N3 C13 N1 -62.5(3) . . . .
C1 N1 C13 N3 109.2(3) . . . .
N2 N1 C13 N3 -81.1(3) . . . .
C13 N3 C14 C15 -165.8(2) . . . .
C16 N3 C14 C15 59.2(3) . . . .
C17 N4 C15 C14 59.0(3) . . . .
C18 N4 C15 C14 -178.3(2) . . . .
N3 C14 C15 N4 -59.1(3) . . . .
C13 N3 C16 C17 166.5(2) . . . .
C14 N3 C16 C17 -58.7(3) . . . .
C15 N4 C17 C16 -58.8(3) . . . .
C18 N4 C17 C16 178.97(19) . . . .
N3 C16 C17 N4 58.5(3) . . . .
C17 N4 C18 C19 -75.3(2) . . . .
C15 N4 C18 C19 163.2(2) . . . .
N4 C18 C19 C24 -58.1(3) . . . .
N4 C18 C19 C20 122.9(2) . . . .
C24 C19 C20 C21 1.6(3) . . . .
C18 C19 C20 C21 -179.4(2) . . . .
C24 C19 C20 C25 -177.7(2) . . . .
C18 C19 C20 C25 1.3(3) . . . .
C19 C20 C21 C22 -1.1(4) . . . .
C25 C20 C21 C22 178.2(3) . . . .
C20 C21 C22 C23 -0.3(4) . . . .
C21 C22 C23 C24 1.2(4) . . . .
C22 C23 C24 C19 -0.7(4) . . . .
C20 C19 C24 C23 -0.7(4) . . . .
C18 C19 C24 C23 -179.8(2) . . . .
C19 C20 C25 F1 178.7(2) . . . .
C21 C20 C25 F1 -0.6(4) . . . .
C19 C20 C25 F2 58.0(3) . . . .
C21 C20 C25 F2 -121.3(3) . . . .
C19 C20 C25 F3 -61.4(3) . . . .
C21 C20 C25 F3 119.2(3) . . . .
